data_2230138
loop_
_publ_author_name
'Kato, Yuichi'
'Nagasawa, Atsushi'
'Sasagawa, Kosuke'
'Okamoto, Akiko'
'Yonezawa, Noriyuki'

_publ_section_title
;
 (5-Benzoyl-3,6-dimethoxynaphthalen-2-yl)(phenyl)methanone
;
_journal_coeditor_code RZ2585
_journal_issue 5
_journal_name_full 'Acta Crystallographica Section E'
_journal_page_first o1250
_journal_paper_doi 10.1107/S160053681101508X
_journal_volume 67
_journal_year 2011
_chemical_formula_iupac 'C26 H20 O4'
_chemical_formula_moiety 'C26 H20 O4'
_chemical_formula_sum 'C26 H20 O4'
_chemical_formula_weight 396.42
_chemical_melting_point_gt 429.4
_chemical_melting_point_lt 431.8
_chemical_name_systematic
;
(5-Benzoyl-3,6-dimethoxynaphthalen-2-yl)(phenyl)methanone
;
_space_group_IT_number 2
_symmetry_cell_setting triclinic
_symmetry_space_group_name_Hall '-P 1'
_symmetry_space_group_name_H-M 'P -1'
_atom_sites_solution_hydrogens geom
_atom_sites_solution_primary direct
_atom_sites_solution_secondary difmap
_audit_creation_method SHELXL-97
_cell_angle_alpha 96.2220(10)
_cell_angle_beta 99.6880(10)
_cell_angle_gamma 102.7270(10)
_cell_formula_units_Z 4
_cell_length_a 8.42828(15)
_cell_length_b 12.5953(2)
_cell_length_c 20.0578(4)
_cell_measurement_reflns_used 27981
_cell_measurement_temperature 193(2)
_cell_measurement_theta_max 68.22
_cell_measurement_theta_min 3.64
_cell_volume 2023.77(6)
_computing_cell_refinement 'PROCESS-AUTO (Rigaku, 1998)'
_computing_data_collection 'PROCESS-AUTO (Rigaku, 1998)'
_computing_data_reduction 'CrystalStructure (Rigaku, 2010)'
_computing_molecular_graphics 'ORTEPIII (Burnett & Johnson, 1996)'
_computing_publication_material 'SHELXL97 (Sheldrick, 2008)'
_computing_structure_refinement 'SHELXL97 (Sheldrick, 2008)'
_computing_structure_solution 'IL MILIONE (Burla <i>et al.</i>, 2007)'
_diffrn_ambient_temperature 193(2)
_diffrn_detector_area_resol_mean 10.000
_diffrn_measured_fraction_theta_full 0.982
_diffrn_measured_fraction_theta_max 0.982
_diffrn_measurement_device_type 'Rigaku R-AXIS RAPID'
_diffrn_measurement_method \w
_diffrn_radiation_monochromator graphite
_diffrn_radiation_source 'rotating anode'
_diffrn_radiation_type CuK\a
_diffrn_radiation_wavelength 1.54187
_diffrn_reflns_av_R_equivalents 0.0306
_diffrn_reflns_av_sigmaI/netI 0.0250
_diffrn_reflns_limit_h_max 10
_diffrn_reflns_limit_h_min -10
_diffrn_reflns_limit_k_max 15
_diffrn_reflns_limit_k_min -15
_diffrn_reflns_limit_l_max 24
_diffrn_reflns_limit_l_min -23
_diffrn_reflns_number 32431
_diffrn_reflns_theta_full 68.22
_diffrn_reflns_theta_max 68.22
_diffrn_reflns_theta_min 3.64
_exptl_absorpt_coefficient_mu 0.705
_exptl_absorpt_correction_T_max 0.9328
_exptl_absorpt_correction_T_min 0.6771
_exptl_absorpt_correction_type numerical
_exptl_absorpt_process_details
;
(<i>NUMABS</i>; Higashi, 1999)
;
_exptl_crystal_colour colourless
_exptl_crystal_density_diffrn 1.301
_exptl_crystal_density_method 'not measured'
_exptl_crystal_description platelet
_exptl_crystal_F_000 832
_exptl_crystal_size_max 0.60
_exptl_crystal_size_mid 0.40
_exptl_crystal_size_min 0.10
_refine_diff_density_max 0.270
_refine_diff_density_min -0.208
_refine_ls_extinction_coef 0.0067(4)
_refine_ls_extinction_expression Fc^*^=kFc[1+0.001xFc^2^\l^3^/sin(2\q)]^-1/4^
_refine_ls_extinction_method 'SHELXL97 (Sheldrick, 2008)'
_refine_ls_goodness_of_fit_ref 1.076
_refine_ls_hydrogen_treatment constr
_refine_ls_matrix_type full
_refine_ls_number_parameters 546
_refine_ls_number_reflns 7263
_refine_ls_number_restraints 2
_refine_ls_restrained_S_all 1.076
_refine_ls_R_factor_all 0.0472
_refine_ls_R_factor_gt 0.0393
_refine_ls_shift/su_max 0.001
_refine_ls_shift/su_mean 0.000
_refine_ls_structure_factor_coef Fsqd
_refine_ls_weighting_details 'calc w=1/[\s^2^(Fo^2^)+(0.0636P)^2^+0.2292P] where P=(Fo^2^+2Fc^2^)/3'
_refine_ls_weighting_scheme calc
_refine_ls_wR_factor_gt 0.1061
_refine_ls_wR_factor_ref 0.1150
_reflns_number_gt 5957
_reflns_number_total 7263
_reflns_threshold_expression I>2\s(I)
_cod_data_source_file rz2585.cif
_cod_data_source_block I
_cod_original_cell_volume 2023.76(6)
_cod_database_code 2230138
_cod_database_fobs_code 2230138

loop_
_symmetry_equiv_pos_site_id
_symmetry_equiv_pos_as_xyz
1 +X,+Y,+Z
2 -X,-Y,-Z

loop_
_atom_site_type_symbol
_atom_site_label
_atom_site_fract_x
_atom_site_fract_y
_atom_site_fract_z
_atom_site_U_iso_or_equiv
_atom_site_adp_type
_atom_site_calc_flag
_atom_site_refinement_flags
_atom_site_occupancy
_atom_site_symmetry_multiplicity
_atom_site_disorder_assembly
_atom_site_disorder_group
O O1 0.75620(12) 1.12665(8) 0.24000(5) 0.0463(3) Uani d . 1 1 . .
O O2 0.14926(12) 0.65855(8) 0.03150(5) 0.0455(3) Uani d . 1 1 . .
O O3 0.55140(12) 0.85168(9) 0.25446(5) 0.0494(3) Uani d . 1 1 . .
O O4 0.03981(14) 0.81814(11) -0.11186(6) 0.0629(3) Uani d . 1 1 . .
O O5 0.39029(14) 0.33247(9) 0.27240(6) 0.0541(3) Uani d . 1 1 . .
O O6 0.39614(13) 0.86845(9) 0.44885(5) 0.0511(3) Uani d . 1 1 . .
O O7 0.38552(13) 0.58829(10) 0.22876(6) 0.0564(3) Uani d . 1 1 . .
O O8 0.36093(17) 0.79742(14) 0.60807(6) 0.0856(5) Uani d . 1 1 . .
C C1 0.63721(16) 1.08595(11) 0.18260(7) 0.0382(3) Uani d . 1 1 . .
C C2 0.58200(17) 1.15268(11) 0.13624(8) 0.0423(3) Uani d . 1 1 . .
H H2 0.6302 1.2297 0.1434 0.051 Uiso calc R 1 1 . .
C C3 0.45899(17) 1.10584(11) 0.08112(7) 0.0410(3) Uani d . 1 1 . .
H H3 0.4233 1.1509 0.0496 0.049 Uiso calc R 1 1 . .
C C4 0.38305(16) 0.99224(11) 0.06952(7) 0.0364(3) Uani d . 1 1 . .
C C5 0.25120(16) 0.94529(11) 0.01373(7) 0.0383(3) Uani d . 1 1 . .
H H5 0.2160 0.9910 -0.0175 0.046 Uiso calc R 1 1 . .
C C6 0.17237(16) 0.83613(11) 0.00312(7) 0.0377(3) Uani d . 1 1 . .
C C7 0.23026(16) 0.76713(11) 0.04875(7) 0.0367(3) Uani d . 1 1 . .
C C8 0.35891(15) 0.80916(11) 0.10324(7) 0.0357(3) Uani d . 1 1 . .
H H8 0.3957 0.7617 0.1328 0.043 Uiso calc R 1 1 . .
C C9 0.43812(15) 0.92381(11) 0.11589(7) 0.0340(3) Uani d . 1 1 . .
C C10 0.57067(15) 0.97328(11) 0.17229(7) 0.0350(3) Uani d . 1 1 . .
C C11 0.63953(16) 0.90486(11) 0.22145(7) 0.0354(3) Uani d . 1 1 . .
C C12 0.81623(15) 0.89971(10) 0.22638(7) 0.0342(3) Uani d . 1 1 . .
C C13 0.91210(17) 0.94624(12) 0.18213(7) 0.0419(3) Uani d . 1 1 . .
H H13 0.8666 0.9849 0.1486 0.050 Uiso calc R 1 1 . .
C C14 1.07400(18) 0.93639(14) 0.18677(8) 0.0505(4) Uani d . 1 1 . .
H H14 1.1390 0.9682 0.1563 0.061 Uiso calc R 1 1 . .
C C15 1.14103(18) 0.88071(14) 0.23533(8) 0.0519(4) Uani d . 1 1 . .
H H15 1.2518 0.8736 0.2382 0.062 Uiso calc R 1 1 . .
C C16 1.04694(18) 0.83527(14) 0.27983(9) 0.0526(4) Uani d . 1 1 . .
H H16 1.0936 0.7976 0.3137 0.063 Uiso calc R 1 1 . .
C C17 0.88488(17) 0.84427(12) 0.27543(8) 0.0437(3) Uani d . 1 1 . .
H H17 0.8205 0.8124 0.3061 0.052 Uiso calc R 1 1 . .
C C18 0.02760(17) 0.79442(12) -0.05542(7) 0.0414(3) Uani d . 1 1 . .
C C19 -0.13454(16) 0.73366(10) -0.04292(7) 0.0376(3) Uani d . 1 1 . .
C C20 -0.17214(18) 0.73856(12) 0.02197(8) 0.0448(3) Uani d . 1 1 . .
H H20 -0.0896 0.7760 0.0606 0.054 Uiso calc R 1 1 . .
C C21 -0.3297(2) 0.68907(14) 0.03039(10) 0.0581(4) Uani d . 1 1 . .
H H21 -0.3558 0.6935 0.0747 0.070 Uiso calc R 1 1 . .
C C22 -0.4493(2) 0.63315(14) -0.02576(11) 0.0633(5) Uani d . 1 1 . .
H H22 -0.5573 0.5988 -0.0199 0.076 Uiso calc R 1 1 . .
C C23 -0.4121(2) 0.62724(12) -0.08983(11) 0.0590(5) Uani d . 1 1 . .
H H23 -0.4945 0.5884 -0.1282 0.071 Uiso calc R 1 1 . .
C C24 -0.25615(18) 0.67716(11) -0.09900(8) 0.0464(4) Uani d . 1 1 . .
H H24 -0.2316 0.6730 -0.1436 0.056 Uiso calc R 1 1 . .
C C25 0.8244(2) 1.24308(12) 0.25537(9) 0.0547(4) Uani d . 1 1 . .
H H25A 0.9051 1.2604 0.2987 0.066 Uiso calc R 1 1 . .
H H25B 0.7351 1.2804 0.2592 0.066 Uiso calc R 1 1 . .
H H25C 0.8798 1.2682 0.2187 0.066 Uiso calc R 1 1 . .
C C26 0.1872(2) 0.58516(12) 0.07768(9) 0.0529(4) Uani d . 1 1 . .
H H26A 0.3027 0.5808 0.0801 0.064 Uiso calc R 1 1 . .
H H26B 0.1132 0.5118 0.0614 0.064 Uiso calc R 1 1 . .
H H26C 0.1718 0.6124 0.1232 0.064 Uiso calc R 1 1 . .
C C27 0.36484(18) 0.39304(13) 0.32852(8) 0.0460(3) Uani d . 1 1 . .
C C28 0.3038(2) 0.34626(14) 0.38244(9) 0.0543(4) Uani d . 1 1 . .
H H28 0.2800 0.2688 0.3816 0.065 Uiso calc R 1 1 . .
C C29 0.2792(2) 0.41289(14) 0.43577(9) 0.0550(4) Uani d . 1 1 . .
H H29 0.2397 0.3808 0.4724 0.066 Uiso calc R 1 1 . .
C C30 0.31049(17) 0.52816(13) 0.43836(8) 0.0456(3) Uani d . 1 1 . .
C C31 0.28001(18) 0.59751(14) 0.49256(8) 0.0497(4) Uani d U 1 1 . .
H H31 0.2393 0.5657 0.5291 0.060 Uiso calc R 1 1 . .
C C32 0.30714(17) 0.70823(13) 0.49412(7) 0.0456(3) Uani d U 1 1 . .
C C33 0.37117(17) 0.75666(13) 0.44010(7) 0.0434(3) Uani d . 1 1 . .
C C34 0.40361(16) 0.69303(12) 0.38659(7) 0.0411(3) Uani d . 1 1 . .
H H34 0.4465 0.7267 0.3511 0.049 Uiso calc R 1 1 . .
C C35 0.37334(16) 0.57641(12) 0.38400(7) 0.0401(3) Uani d . 1 1 . .
C C36 0.40236(16) 0.50614(12) 0.32941(7) 0.0412(3) Uani d . 1 1 . .
C C37 0.47086(17) 0.55206(11) 0.27136(7) 0.0400(3) Uani d . 1 1 . .
C C38 0.64577(17) 0.55189(11) 0.26701(7) 0.0406(3) Uani d . 1 1 . .
C C39 0.75209(19) 0.52482(14) 0.31930(9) 0.0535(4) Uani d . 1 1 . .
H H39 0.7149 0.5068 0.3598 0.064 Uiso calc R 1 1 . .
C C40 0.9143(2) 0.52407(15) 0.31253(11) 0.0673(5) Uani d U 1 1 . .
H H40 0.9881 0.5068 0.3487 0.081 Uiso calc R 1 1 . .
C C41 0.9670(2) 0.54832(16) 0.25342(12) 0.0731(6) Uani d U 1 1 . .
H H41 1.0764 0.5462 0.2484 0.088 Uiso calc R 1 1 . .
C C42 0.8617(2) 0.57558(17) 0.20157(11) 0.0698(5) Uani d . 1 1 . .
H H42 0.8984 0.5921 0.1608 0.084 Uiso calc R 1 1 . .
C C43 0.70313(19) 0.57898(13) 0.20861(8) 0.0517(4) Uani d . 1 1 . .
H H43 0.6322 0.6001 0.1731 0.062 Uiso calc R 1 1 . .
C C44 0.26992(19) 0.77897(14) 0.55201(8) 0.0515(4) Uani d . 1 1 . .
C C45 0.11741(17) 0.82003(12) 0.54022(7) 0.0426(3) Uani d . 1 1 . .
C C46 0.00223(18) 0.78735(12) 0.47869(8) 0.0456(3) Uani d . 1 1 . .
H H46 0.0234 0.7406 0.4425 0.055 Uiso calc R 1 1 . .
C C47 -0.1424(2) 0.82298(14) 0.47039(9) 0.0545(4) Uani d . 1 1 . .
H H47 -0.2213 0.8000 0.4286 0.065 Uiso calc R 1 1 . .
C C48 -0.1730(2) 0.89198(14) 0.52258(9) 0.0570(4) Uani d . 1 1 . .
H H48 -0.2727 0.9164 0.5166 0.068 Uiso calc R 1 1 . .
C C49 -0.0592(2) 0.92543(13) 0.58321(9) 0.0542(4) Uani d . 1 1 . .
H H49 -0.0804 0.9732 0.6189 0.065 Uiso calc R 1 1 . .
C C50 0.08573(19) 0.88984(12) 0.59252(8) 0.0479(4) Uani d . 1 1 . .
H H50 0.1637 0.9129 0.6345 0.057 Uiso calc R 1 1 . .
C C51 0.3316(2) 0.21502(13) 0.26385(9) 0.0578(4) Uani d . 1 1 . .
H H51A 0.3462 0.1827 0.2193 0.069 Uiso calc R 1 1 . .
H H51B 0.2136 0.1959 0.2661 0.069 Uiso calc R 1 1 . .
H H51C 0.3947 0.1862 0.3003 0.069 Uiso calc R 1 1 . .
C C52 0.46383(19) 0.92637(13) 0.39871(8) 0.0499(4) Uani d . 1 1 . .
H H52A 0.4778 1.0056 0.4119 0.060 Uiso calc R 1 1 . .
H H52B 0.3883 0.9019 0.3542 0.060 Uiso calc R 1 1 . .
H H52C 0.5718 0.9114 0.3956 0.060 Uiso calc R 1 1 . .

loop_
_atom_site_aniso_label
_atom_site_aniso_U_11
_atom_site_aniso_U_22
_atom_site_aniso_U_33
_atom_site_aniso_U_12
_atom_site_aniso_U_13
_atom_site_aniso_U_23
O1 0.0494(6) 0.0427(5) 0.0421(6) 0.0103(4) 0.0006(5) 0.0016(4)
O2 0.0443(5) 0.0388(5) 0.0503(6) 0.0099(4) -0.0024(5) 0.0124(4)
O3 0.0365(5) 0.0686(7) 0.0494(6) 0.0138(5) 0.0130(5) 0.0271(5)
O4 0.0529(7) 0.0952(9) 0.0393(6) 0.0091(6) 0.0066(5) 0.0267(6)
O5 0.0627(7) 0.0495(6) 0.0495(7) 0.0096(5) 0.0141(5) 0.0088(5)
O6 0.0549(6) 0.0536(6) 0.0465(6) 0.0110(5) 0.0171(5) 0.0081(5)
O7 0.0478(6) 0.0831(8) 0.0468(6) 0.0245(6) 0.0108(5) 0.0267(6)
O8 0.0697(8) 0.1516(14) 0.0404(7) 0.0559(9) -0.0025(6) -0.0036(8)
C1 0.0345(7) 0.0443(7) 0.0382(8) 0.0135(6) 0.0092(6) 0.0056(6)
C2 0.0421(8) 0.0378(7) 0.0488(9) 0.0120(6) 0.0101(6) 0.0082(6)
C3 0.0403(7) 0.0419(7) 0.0466(8) 0.0165(6) 0.0105(6) 0.0159(6)
C4 0.0330(7) 0.0430(7) 0.0385(7) 0.0145(5) 0.0116(6) 0.0122(6)
C5 0.0360(7) 0.0466(7) 0.0379(8) 0.0156(6) 0.0092(6) 0.0167(6)
C6 0.0325(7) 0.0474(7) 0.0360(7) 0.0126(6) 0.0074(6) 0.0120(6)
C7 0.0324(7) 0.0404(7) 0.0398(8) 0.0112(5) 0.0082(6) 0.0105(6)
C8 0.0326(7) 0.0414(7) 0.0386(7) 0.0153(5) 0.0086(6) 0.0136(6)
C9 0.0293(6) 0.0419(7) 0.0362(7) 0.0143(5) 0.0114(5) 0.0095(6)
C10 0.0309(6) 0.0425(7) 0.0358(7) 0.0143(5) 0.0096(5) 0.0086(6)
C11 0.0329(7) 0.0412(7) 0.0324(7) 0.0090(5) 0.0071(5) 0.0062(6)
C12 0.0312(7) 0.0370(6) 0.0328(7) 0.0086(5) 0.0028(5) 0.0029(5)
C13 0.0374(7) 0.0555(8) 0.0363(8) 0.0154(6) 0.0089(6) 0.0105(6)
C14 0.0375(8) 0.0733(10) 0.0430(9) 0.0149(7) 0.0130(6) 0.0079(7)
C15 0.0335(7) 0.0730(11) 0.0485(9) 0.0193(7) 0.0032(7) 0.0011(8)
C16 0.0420(8) 0.0635(10) 0.0531(10) 0.0208(7) -0.0020(7) 0.0143(8)
C17 0.0378(7) 0.0485(8) 0.0452(8) 0.0103(6) 0.0051(6) 0.0138(6)
C18 0.0410(8) 0.0491(8) 0.0367(8) 0.0145(6) 0.0062(6) 0.0122(6)
C19 0.0382(7) 0.0366(7) 0.0393(8) 0.0131(5) 0.0028(6) 0.0108(6)
C20 0.0411(8) 0.0520(8) 0.0445(8) 0.0149(6) 0.0061(6) 0.0169(7)
C21 0.0502(9) 0.0697(11) 0.0676(11) 0.0217(8) 0.0212(8) 0.0374(9)
C22 0.0401(9) 0.0490(9) 0.1035(16) 0.0077(7) 0.0110(9) 0.0343(10)
C23 0.0454(9) 0.0394(8) 0.0824(13) 0.0080(7) -0.0092(9) 0.0054(8)
C24 0.0477(8) 0.0403(7) 0.0487(9) 0.0159(6) -0.0034(7) 0.0046(6)
C25 0.0589(10) 0.0460(8) 0.0514(10) 0.0046(7) 0.0043(8) 0.0009(7)
C26 0.0506(9) 0.0443(8) 0.0618(10) 0.0093(7) 0.0004(8) 0.0204(7)
C27 0.0418(8) 0.0532(8) 0.0427(8) 0.0097(6) 0.0074(6) 0.0120(7)
C28 0.0579(10) 0.0518(9) 0.0534(10) 0.0073(7) 0.0128(8) 0.0182(8)
C29 0.0557(9) 0.0646(10) 0.0486(10) 0.0096(8) 0.0173(8) 0.0255(8)
C30 0.0396(8) 0.0593(9) 0.0396(8) 0.0099(6) 0.0090(6) 0.0168(7)
C31 0.0450(8) 0.0716(10) 0.0359(8) 0.0125(7) 0.0127(6) 0.0192(7)
C32 0.0381(7) 0.0643(9) 0.0355(8) 0.0134(7) 0.0068(6) 0.0112(7)
C33 0.0337(7) 0.0566(9) 0.0385(8) 0.0082(6) 0.0051(6) 0.0106(7)
C34 0.0327(7) 0.0549(8) 0.0359(8) 0.0073(6) 0.0082(6) 0.0124(6)
C35 0.0298(7) 0.0551(8) 0.0350(7) 0.0077(6) 0.0048(5) 0.0128(6)
C36 0.0337(7) 0.0517(8) 0.0377(8) 0.0085(6) 0.0053(6) 0.0115(6)
C37 0.0364(7) 0.0461(7) 0.0357(8) 0.0082(6) 0.0043(6) 0.0066(6)
C38 0.0364(7) 0.0409(7) 0.0412(8) 0.0047(6) 0.0066(6) 0.0036(6)
C39 0.0413(8) 0.0607(9) 0.0565(10) 0.0108(7) 0.0040(7) 0.0125(8)
C40 0.0405(9) 0.0676(11) 0.0880(14) 0.0139(8) -0.0037(9) 0.0113(10)
C41 0.0414(9) 0.0769(12) 0.1002(16) 0.0101(8) 0.0242(10) 0.0030(11)
C42 0.0481(10) 0.0860(13) 0.0727(13) 0.0028(9) 0.0272(9) 0.0055(10)
C43 0.0436(8) 0.0582(9) 0.0490(9) 0.0013(7) 0.0127(7) 0.0065(7)
C44 0.0449(8) 0.0732(11) 0.0368(8) 0.0136(7) 0.0083(7) 0.0110(7)
C45 0.0408(7) 0.0479(8) 0.0387(8) 0.0051(6) 0.0105(6) 0.0134(6)
C46 0.0453(8) 0.0500(8) 0.0409(8) 0.0084(6) 0.0085(6) 0.0110(6)
C47 0.0481(9) 0.0646(10) 0.0484(9) 0.0128(7) 0.0010(7) 0.0140(8)
C48 0.0516(9) 0.0609(10) 0.0642(11) 0.0210(8) 0.0129(8) 0.0171(8)
C49 0.0586(10) 0.0486(9) 0.0582(10) 0.0137(7) 0.0181(8) 0.0089(7)
C50 0.0474(8) 0.0506(8) 0.0424(8) 0.0039(7) 0.0095(7) 0.0085(7)
C51 0.0624(10) 0.0501(9) 0.0607(11) 0.0146(8) 0.0095(8) 0.0107(8)
C52 0.0500(9) 0.0558(9) 0.0451(9) 0.0117(7) 0.0106(7) 0.0135(7)

loop_
_atom_type_symbol
_atom_type_description
_atom_type_scat_dispersion_real
_atom_type_scat_dispersion_imag
_atom_type_scat_source
C C 0.0181 0.0091 'International Tables Vol C Tables 4.2.6.8 and 6.1.1.4'
H H 0.0000 0.0000 'International Tables Vol C Tables 4.2.6.8 and 6.1.1.4'
O O 0.0492 0.0322 'International Tables Vol C Tables 4.2.6.8 and 6.1.1.4'

loop_
_geom_angle_atom_site_label_1
_geom_angle_atom_site_label_2
_geom_angle_atom_site_label_3
_geom_angle_site_symmetry_1
_geom_angle_site_symmetry_3
_geom_angle
_geom_angle_publ_flag
C1 O1 C25 . . 118.57(11) ?
C7 O2 C26 . . 117.91(11) ?
C27 O5 C51 . . 118.04(12) ?
C33 O6 C52 . . 118.14(11) ?
O1 C1 C10 . . 115.76(12) ?
O1 C1 C2 . . 123.07(12) ?
C10 C1 C2 . . 121.16(13) ?
C3 C2 C1 . . 119.35(13) ?
C3 C2 H2 . . 120.3 ?
C1 C2 H2 . . 120.3 ?
C2 C3 C4 . . 121.78(13) ?
C2 C3 H3 . . 119.1 ?
C4 C3 H3 . . 119.1 ?
C5 C4 C3 . . 121.30(12) ?
C5 C4 C9 . . 119.27(12) ?
C3 C4 C9 . . 119.41(12) ?
C6 C5 C4 . . 122.06(12) ?
C6 C5 H5 . . 119.0 ?
C4 C5 H5 . . 119.0 ?
C5 C6 C7 . . 118.58(12) ?
C5 C6 C18 . . 118.45(12) ?
C7 C6 C18 . . 122.97(12) ?
O2 C7 C8 . . 124.78(12) ?
O2 C7 C6 . . 113.96(11) ?
C8 C7 C6 . . 121.23(12) ?
C7 C8 C9 . . 120.42(12) ?
C7 C8 H8 . . 119.8 ?
C9 C8 H8 . . 119.8 ?
C4 C9 C10 . . 118.28(12) ?
C4 C9 C8 . . 118.39(12) ?
C10 C9 C8 . . 123.33(12) ?
C1 C10 C9 . . 119.93(12) ?
C1 C10 C11 . . 119.13(12) ?
C9 C10 C11 . . 120.94(12) ?
O3 C11 C12 . . 120.80(12) ?
O3 C11 C10 . . 120.73(12) ?
C12 C11 C10 . . 118.42(11) ?
C17 C12 C13 . . 119.27(12) ?
C17 C12 C11 . . 118.88(12) ?
C13 C12 C11 . . 121.83(12) ?
C14 C13 C12 . . 120.13(14) ?
C14 C13 H13 . . 119.9 ?
C12 C13 H13 . . 119.9 ?
C15 C14 C13 . . 120.28(15) ?
C15 C14 H14 . . 119.9 ?
C13 C14 H14 . . 119.9 ?
C14 C15 C16 . . 119.83(14) ?
C14 C15 H15 . . 120.1 ?
C16 C15 H15 . . 120.1 ?
C15 C16 C17 . . 120.33(14) ?
C15 C16 H16 . . 119.8 ?
C17 C16 H16 . . 119.8 ?
C16 C17 C12 . . 120.16(14) ?
C16 C17 H17 . . 119.9 ?
C12 C17 H17 . . 119.9 ?
O4 C18 C19 . . 120.28(13) ?
O4 C18 C6 . . 119.60(13) ?
C19 C18 C6 . . 119.86(12) ?
C20 C19 C24 . . 119.30(14) ?
C20 C19 C18 . . 122.06(12) ?
C24 C19 C18 . . 118.46(13) ?
C21 C20 C19 . . 120.10(15) ?
C21 C20 H20 . . 120.0 ?
C19 C20 H20 . . 120.0 ?
C22 C21 C20 . . 119.99(17) ?
C22 C21 H21 . . 120.0 ?
C20 C21 H21 . . 120.0 ?
C23 C22 C21 . . 120.04(16) ?
C23 C22 H22 . . 120.0 ?
C21 C22 H22 . . 120.0 ?
C22 C23 C24 . . 120.54(16) ?
C22 C23 H23 . . 119.7 ?
C24 C23 H23 . . 119.7 ?
C23 C24 C19 . . 120.02(16) ?
C23 C24 H24 . . 120.0 ?
C19 C24 H24 . . 120.0 ?
O1 C25 H25A . . 109.5 ?
O1 C25 H25B . . 109.5 ?
H25A C25 H25B . . 109.5 ?
O1 C25 H25C . . 109.5 ?
H25A C25 H25C . . 109.5 ?
H25B C25 H25C . . 109.5 ?
O2 C26 H26A . . 109.5 ?
O2 C26 H26B . . 109.5 ?
H26A C26 H26B . . 109.5 ?
O2 C26 H26C . . 109.5 ?
H26A C26 H26C . . 109.5 ?
H26B C26 H26C . . 109.5 ?
O5 C27 C36 . . 115.63(13) ?
O5 C27 C28 . . 123.42(14) ?
C36 C27 C28 . . 120.96(14) ?
C29 C28 C27 . . 119.40(15) ?
C29 C28 H28 . . 120.3 ?
C27 C28 H28 . . 120.3 ?
C28 C29 C30 . . 122.05(15) ?
C28 C29 H29 . . 119.0 ?
C30 C29 H29 . . 119.0 ?
C29 C30 C31 . . 122.31(14) ?
C29 C30 C35 . . 118.90(14) ?
C31 C30 C35 . . 118.78(14) ?
C32 C31 C30 . . 122.09(14) ?
C32 C31 H31 . . 119.0 ?
C30 C31 H31 . . 119.0 ?
C31 C32 C33 . . 119.19(14) ?
C31 C32 C44 . . 120.49(14) ?
C33 C32 C44 . . 120.32(14) ?
O6 C33 C34 . . 125.97(13) ?
O6 C33 C32 . . 113.10(13) ?
C34 C33 C32 . . 120.93(14) ?
C33 C34 C35 . . 120.31(13) ?
C33 C34 H34 . . 119.8 ?
C35 C34 H34 . . 119.8 ?
C36 C35 C30 . . 118.47(13) ?
C36 C35 C34 . . 122.84(13) ?
C30 C35 C34 . . 118.69(13) ?
C27 C36 C35 . . 120.16(13) ?
C27 C36 C37 . . 118.84(13) ?
C35 C36 C37 . . 120.99(13) ?
O7 C37 C38 . . 120.84(13) ?
O7 C37 C36 . . 120.69(13) ?
C38 C37 C36 . . 118.47(12) ?
C39 C38 C43 . . 119.07(14) ?
C39 C38 C37 . . 121.92(14) ?
C43 C38 C37 . . 119.01(13) ?
C38 C39 C40 . . 119.94(17) ?
C38 C39 H39 . . 120.0 ?
C40 C39 H39 . . 120.0 ?
C41 C40 C39 . . 119.94(18) ?
C41 C40 H40 . . 120.0 ?
C39 C40 H40 . . 120.0 ?
C42 C41 C40 . . 120.14(16) ?
C42 C41 H41 . . 119.9 ?
C40 C41 H41 . . 119.9 ?
C41 C42 C43 . . 120.15(18) ?
C41 C42 H42 . . 119.9 ?
C43 C42 H42 . . 119.9 ?
C42 C43 C38 . . 120.70(17) ?
C42 C43 H43 . . 119.6 ?
C38 C43 H43 . . 119.6 ?
O8 C44 C45 . . 121.31(15) ?
O8 C44 C32 . . 119.79(15) ?
C45 C44 C32 . . 118.83(13) ?
C50 C45 C46 . . 119.36(14) ?
C50 C45 C44 . . 119.28(14) ?
C46 C45 C44 . . 121.32(14) ?
C47 C46 C45 . . 119.98(15) ?
C47 C46 H46 . . 120.0 ?
C45 C46 H46 . . 120.0 ?
C46 C47 C48 . . 120.27(15) ?
C46 C47 H47 . . 119.9 ?
C48 C47 H47 . . 119.9 ?
C49 C48 C47 . . 120.08(15) ?
C49 C48 H48 . . 120.0 ?
C47 C48 H48 . . 120.0 ?
C48 C49 C50 . . 120.36(15) ?
C48 C49 H49 . . 119.8 ?
C50 C49 H49 . . 119.8 ?
C49 C50 C45 . . 119.94(15) ?
C49 C50 H50 . . 120.0 ?
C45 C50 H50 . . 120.0 ?
O5 C51 H51A . . 109.5 ?
O5 C51 H51B . . 109.5 ?
H51A C51 H51B . . 109.5 ?
O5 C51 H51C . . 109.5 ?
H51A C51 H51C . . 109.5 ?
H51B C51 H51C . . 109.5 ?
O6 C52 H52A . . 109.5 ?
O6 C52 H52B . . 109.5 ?
H52A C52 H52B . . 109.5 ?
O6 C52 H52C . . 109.5 ?
H52A C52 H52C . . 109.5 ?
H52B C52 H52C . . 109.5 ?

loop_
_geom_bond_atom_site_label_1
_geom_bond_atom_site_label_2
_geom_bond_site_symmetry_2
_geom_bond_distance
_geom_bond_publ_flag
O1 C1 . 1.3606(16) ?
O1 C25 . 1.4306(17) ?
O2 C7 . 1.3647(16) ?
O2 C26 . 1.4251(17) ?
O3 C11 . 1.2172(16) ?
O4 C18 . 1.2168(17) ?
O5 C27 . 1.3646(18) ?
O5 C51 . 1.4340(18) ?
O6 C33 . 1.3641(18) ?
O6 C52 . 1.4276(18) ?
O7 C37 . 1.2157(17) ?
O8 C44 . 1.2170(18) ?
C1 C10 . 1.3848(19) ?
C1 C2 . 1.408(2) ?
C2 C3 . 1.360(2) ?
C2 H2 . 0.9500 ?
C3 C4 . 1.4090(19) ?
C3 H3 . 0.9500 ?
C4 C5 . 1.4090(19) ?
C4 C9 . 1.4242(18) ?
C5 C6 . 1.3652(19) ?
C5 H5 . 0.9500 ?
C6 C7 . 1.4282(19) ?
C6 C18 . 1.4984(18) ?
C7 C8 . 1.3687(18) ?
C8 C9 . 1.4261(18) ?
C8 H8 . 0.9500 ?
C9 C10 . 1.4252(18) ?
C10 C11 . 1.5045(19) ?
C11 C12 . 1.4921(18) ?
C12 C17 . 1.3875(19) ?
C12 C13 . 1.3892(19) ?
C13 C14 . 1.386(2) ?
C13 H13 . 0.9500 ?
C14 C15 . 1.377(2) ?
C14 H14 . 0.9500 ?
C15 C16 . 1.379(2) ?
C15 H15 . 0.9500 ?
C16 C17 . 1.384(2) ?
C16 H16 . 0.9500 ?
C17 H17 . 0.9500 ?
C18 C19 . 1.4872(19) ?
C19 C20 . 1.389(2) ?
C19 C24 . 1.3927(19) ?
C20 C21 . 1.384(2) ?
C20 H20 . 0.9500 ?
C21 C22 . 1.384(3) ?
C21 H21 . 0.9500 ?
C22 C23 . 1.371(3) ?
C22 H22 . 0.9500 ?
C23 C24 . 1.378(2) ?
C23 H23 . 0.9500 ?
C24 H24 . 0.9500 ?
C25 H25A . 0.9800 ?
C25 H25B . 0.9800 ?
C25 H25C . 0.9800 ?
C26 H26A . 0.9800 ?
C26 H26B . 0.9800 ?
C26 H26C . 0.9800 ?
C27 C36 . 1.387(2) ?
C27 C28 . 1.405(2) ?
C28 C29 . 1.360(2) ?
C28 H28 . 0.9500 ?
C29 C30 . 1.411(2) ?
C29 H29 . 0.9500 ?
C30 C31 . 1.414(2) ?
C30 C35 . 1.426(2) ?
C31 C32 . 1.359(2) ?
C31 H31 . 0.9500 ?
C32 C33 . 1.426(2) ?
C32 C44 . 1.504(2) ?
C33 C34 . 1.370(2) ?
C34 C35 . 1.428(2) ?
C34 H34 . 0.9500 ?
C35 C36 . 1.420(2) ?
C36 C37 . 1.500(2) ?
C37 C38 . 1.4918(19) ?
C38 C39 . 1.384(2) ?
C38 C43 . 1.388(2) ?
C39 C40 . 1.399(2) ?
C39 H39 . 0.9500 ?
C40 C41 . 1.376(3) ?
C40 H40 . 0.9500 ?
C41 C42 . 1.374(3) ?
C41 H41 . 0.9500 ?
C42 C43 . 1.377(2) ?
C42 H42 . 0.9500 ?
C43 H43 . 0.9500 ?
C44 C45 . 1.481(2) ?
C45 C50 . 1.394(2) ?
C45 C46 . 1.395(2) ?
C46 C47 . 1.380(2) ?
C46 H46 . 0.9500 ?
C47 C48 . 1.382(2) ?
C47 H47 . 0.9500 ?
C48 C49 . 1.377(2) ?
C48 H48 . 0.9500 ?
C49 C50 . 1.382(2) ?
C49 H49 . 0.9500 ?
C50 H50 . 0.9500 ?
C51 H51A . 0.9800 ?
C51 H51B . 0.9800 ?
C51 H51C . 0.9800 ?
C52 H52A . 0.9800 ?
C52 H52B . 0.9800 ?
C52 H52C . 0.9800 ?

loop_
_geom_hbond_atom_site_label_D
_geom_hbond_atom_site_label_H
_geom_hbond_atom_site_label_A
_geom_hbond_site_symmetry_A
_geom_hbond_distance_DH
_geom_hbond_distance_HA
_geom_hbond_distance_DA
_geom_hbond_angle_DHA
C15 H15 O3 1_655 0.95 2.57 3.5191(19) 176
C25 H25C O4 2_675 0.98 2.56 3.348(2) 138
C51 H51C O8 2_666 0.98 2.47 3.371(2) 152
C3 H3 Cg1 2_575 0.95 2.59 3.416(11) 145
C14 H14 Cg2 1_455 0.95 2.86 3.578(9) 133

loop_
_geom_torsion_atom_site_label_1
_geom_torsion_atom_site_label_2
_geom_torsion_atom_site_label_3
_geom_torsion_atom_site_label_4
_geom_torsion_site_symmetry_1
_geom_torsion_site_symmetry_2
_geom_torsion_site_symmetry_3
_geom_torsion_site_symmetry_4
_geom_torsion
_geom_torsion_publ_flag
C25 O1 C1 C10 . . . . -177.07(12) ?
C25 O1 C1 C2 . . . . 2.29(19) ?
O1 C1 C2 C3 . . . . -178.06(12) ?
C10 C1 C2 C3 . . . . 1.3(2) ?
C1 C2 C3 C4 . . . . 1.0(2) ?
C2 C3 C4 C5 . . . . 177.43(13) ?
C2 C3 C4 C9 . . . . -1.2(2) ?
C3 C4 C5 C6 . . . . -177.64(13) ?
C9 C4 C5 C6 . . . . 0.99(19) ?
C4 C5 C6 C7 . . . . -2.4(2) ?
C4 C5 C6 C18 . . . . 176.84(12) ?
C26 O2 C7 C8 . . . . 7.8(2) ?
C26 O2 C7 C6 . . . . -173.92(13) ?
C5 C6 C7 O2 . . . . -176.53(12) ?
C18 C6 C7 O2 . . . . 4.24(18) ?
C5 C6 C7 C8 . . . . 1.8(2) ?
C18 C6 C7 C8 . . . . -177.42(12) ?
O2 C7 C8 C9 . . . . 178.41(12) ?
C6 C7 C8 C9 . . . . 0.26(19) ?
C5 C4 C9 C10 . . . . -179.44(11) ?
C3 C4 C9 C10 . . . . -0.78(18) ?
C5 C4 C9 C8 . . . . 1.10(18) ?
C3 C4 C9 C8 . . . . 179.75(12) ?
C7 C8 C9 C4 . . . . -1.69(18) ?
C7 C8 C9 C10 . . . . 178.87(12) ?
O1 C1 C10 C9 . . . . 176.13(11) ?
C2 C1 C10 C9 . . . . -3.24(19) ?
O1 C1 C10 C11 . . . . -3.54(17) ?
C2 C1 C10 C11 . . . . 177.08(12) ?
C4 C9 C10 C1 . . . . 2.95(18) ?
C8 C9 C10 C1 . . . . -177.61(12) ?
C4 C9 C10 C11 . . . . -177.38(11) ?
C8 C9 C10 C11 . . . . 2.06(19) ?
C1 C10 C11 O3 . . . . 119.31(15) ?
C9 C10 C11 O3 . . . . -60.36(18) ?
C1 C10 C11 C12 . . . . -63.44(16) ?
C9 C10 C11 C12 . . . . 116.89(13) ?
O3 C11 C12 C17 . . . . -7.9(2) ?
C10 C11 C12 C17 . . . . 174.81(12) ?
O3 C11 C12 C13 . . . . 170.31(13) ?
C10 C11 C12 C13 . . . . -6.93(19) ?
C17 C12 C13 C14 . . . . 0.5(2) ?
C11 C12 C13 C14 . . . . -177.72(13) ?
C12 C13 C14 C15 . . . . -0.2(2) ?
C13 C14 C15 C16 . . . . -0.5(2) ?
C14 C15 C16 C17 . . . . 0.7(2) ?
C15 C16 C17 C12 . . . . -0.4(2) ?
C13 C12 C17 C16 . . . . -0.3(2) ?
C11 C12 C17 C16 . . . . 178.04(13) ?
C5 C6 C18 O4 . . . . 48.67(19) ?
C7 C6 C18 O4 . . . . -132.11(15) ?
C5 C6 C18 C19 . . . . -125.45(14) ?
C7 C6 C18 C19 . . . . 53.78(18) ?
O4 C18 C19 C20 . . . . -156.43(15) ?
C6 C18 C19 C20 . . . . 17.6(2) ?
O4 C18 C19 C24 . . . . 18.6(2) ?
C6 C18 C19 C24 . . . . -167.32(12) ?
C24 C19 C20 C21 . . . . -1.0(2) ?
C18 C19 C20 C21 . . . . 174.04(13) ?
C19 C20 C21 C22 . . . . 1.0(2) ?
C20 C21 C22 C23 . . . . -0.3(2) ?
C21 C22 C23 C24 . . . . -0.3(2) ?
C22 C23 C24 C19 . . . . 0.4(2) ?
C20 C19 C24 C23 . . . . 0.3(2) ?
C18 C19 C24 C23 . . . . -174.90(13) ?
C51 O5 C27 C36 . . . . -171.18(13) ?
C51 O5 C27 C28 . . . . 8.4(2) ?
O5 C27 C28 C29 . . . . -178.70(14) ?
C36 C27 C28 C29 . . . . 0.9(2) ?
C27 C28 C29 C30 . . . . 1.1(2) ?
C28 C29 C30 C31 . . . . 177.89(16) ?
C28 C29 C30 C35 . . . . -1.4(2) ?
C29 C30 C31 C32 . . . . -178.62(14) ?
C35 C30 C31 C32 . . . . 0.7(2) ?
C30 C31 C32 C33 . . . . -1.1(2) ?
C30 C31 C32 C44 . . . . 178.77(14) ?
C52 O6 C33 C34 . . . . -0.7(2) ?
C52 O6 C33 C32 . . . . 178.53(12) ?
C31 C32 C33 O6 . . . . -178.54(12) ?
C44 C32 C33 O6 . . . . 1.55(19) ?
C31 C32 C33 C34 . . . . 0.8(2) ?
C44 C32 C33 C34 . . . . -179.15(13) ?
O6 C33 C34 C35 . . . . 179.31(12) ?
C32 C33 C34 C35 . . . . 0.1(2) ?
C29 C30 C35 C36 . . . . -0.2(2) ?
C31 C30 C35 C36 . . . . -179.48(13) ?
C29 C30 C35 C34 . . . . 179.53(13) ?
C31 C30 C35 C34 . . . . 0.2(2) ?
C33 C34 C35 C36 . . . . 179.10(13) ?
C33 C34 C35 C30 . . . . -0.6(2) ?
O5 C27 C36 C35 . . . . 177.17(12) ?
C28 C27 C36 C35 . . . . -2.4(2) ?
O5 C27 C36 C37 . . . . -1.77(19) ?
C28 C27 C36 C37 . . . . 178.60(14) ?
C30 C35 C36 C27 . . . . 2.1(2) ?
C34 C35 C36 C27 . . . . -177.65(13) ?
C30 C35 C36 C37 . . . . -179.02(12) ?
C34 C35 C36 C37 . . . . 1.3(2) ?
C27 C36 C37 O7 . . . . 106.69(17) ?
C35 C36 C37 O7 . . . . -72.25(19) ?
C27 C36 C37 C38 . . . . -73.11(17) ?
C35 C36 C37 C38 . . . . 107.95(15) ?
O7 C37 C38 C39 . . . . 171.32(14) ?
C36 C37 C38 C39 . . . . -8.9(2) ?
O7 C37 C38 C43 . . . . -9.1(2) ?
C36 C37 C38 C43 . . . . 170.69(13) ?
C43 C38 C39 C40 . . . . -0.6(2) ?
C37 C38 C39 C40 . . . . 178.99(14) ?
C38 C39 C40 C41 . . . . -1.2(3) ?
C39 C40 C41 C42 . . . . 1.4(3) ?
C40 C41 C42 C43 . . . . 0.1(3) ?
C41 C42 C43 C38 . . . . -1.9(3) ?
C39 C38 C43 C42 . . . . 2.1(2) ?
C37 C38 C43 C42 . . . . -177.46(15) ?
C31 C32 C44 O8 . . . . 73.7(2) ?
C33 C32 C44 O8 . . . . -106.41(19) ?
C31 C32 C44 C45 . . . . -103.19(17) ?
C33 C32 C44 C45 . . . . 76.72(19) ?
O8 C44 C45 C50 . . . . 6.2(2) ?
C32 C44 C45 C50 . . . . -177.02(14) ?
O8 C44 C45 C46 . . . . -171.66(17) ?
C32 C44 C45 C46 . . . . 5.2(2) ?
C50 C45 C46 C47 . . . . -0.8(2) ?
C44 C45 C46 C47 . . . . 177.00(14) ?
C45 C46 C47 C48 . . . . 0.7(2) ?
C46 C47 C48 C49 . . . . -0.1(3) ?
C47 C48 C49 C50 . . . . -0.4(2) ?
C48 C49 C50 C45 . . . . 0.2(2) ?
C46 C45 C50 C49 . . . . 0.4(2) ?
C44 C45 C50 C49 . . . . -177.50(14) ?
